data_4124806
loop_
_publ_author_name
'Dong, Jie'
'Cui, Ping'
'Shi, Peng-Fei'
'Cheng, Peng'
'Zhao, Bin'

_publ_section_title
;
 Ultrastrong Alkali-Resisting Lanthanide-Zeolites Assembled by [Ln60]
 Nanocages.
;
_journal_issue 51
_journal_name_full 'Journal of the American Chemical Society'
_journal_page_first 15988
_journal_page_last 15991
_journal_paper_doi 10.1021/jacs.5b10000
_journal_volume 137
_journal_year 2015
_chemical_absolute_configuration unk
_chemical_formula_moiety '0.13(C8 H48 Gd24 O72), 0.25(H4 O4)'
_chemical_formula_sum 'C H6.99 Gd3 O9.99'
_chemical_formula_weight 650.65
_chemical_name_systematic
;
 ? 
;
_space_group_crystal_system cubic
_space_group_IT_number 211
_space_group_name_Hall 'I 4 2 3'
_space_group_name_H-M_alt 'I 4 3 2'
_symmetry_space_group_name_Hall 'I 4 2 3'
_symmetry_space_group_name_H-M 'I 4 3 2'
_atom_sites_solution_hydrogens geom
_atom_sites_solution_primary direct
_atom_sites_solution_secondary difmap
_audit_creation_date 2015-10-23
_audit_creation_method
;
Olex2 1.2
(compiled 2015.09.30 svn.r3233 for OlexSys, GUI svn.r4998)
;
_cell_angle_alpha 90.00
_cell_angle_beta 90.00
_cell_angle_gamma 90.00
_cell_formula_units_Z 8
_cell_length_a 12.6589(4)
_cell_length_b 12.6589(4)
_cell_length_c 12.6589(4)
_cell_measurement_reflns_used 9905
_cell_measurement_temperature 130(2)
_cell_measurement_theta_max 27.47
_cell_measurement_theta_min 3.22
_cell_volume 2028.56(11)
_computing_cell_refinement 'SAINT v8.34A (Bruker, 2013)'
_computing_data_reduction 'SAINT v8.34A (Bruker, 2013)'
_computing_molecular_graphics 'Olex2 (Dolomanov et al., 2009)'
_computing_publication_material 'Olex2 (Dolomanov et al., 2009)'
_computing_structure_refinement 'XL (Sheldrick, 2008)'
_computing_structure_solution 'XS (Sheldrick, 2008)'
_diffrn_ambient_temperature 130.0
_diffrn_measured_fraction_theta_full 0.995
_diffrn_measured_fraction_theta_max 0.995
_diffrn_measurement_device_type 'Bruker APEX-II CCD'
_diffrn_measurement_method '\f and \w scans'
_diffrn_radiation_monochromator graphite
_diffrn_radiation_type MoK\a
_diffrn_radiation_wavelength 0.71073
_diffrn_reflns_av_R_equivalents 0.0525
_diffrn_reflns_av_unetI/netI 0.0096
_diffrn_reflns_limit_h_max 13
_diffrn_reflns_limit_h_min -15
_diffrn_reflns_limit_k_max 14
_diffrn_reflns_limit_k_min -15
_diffrn_reflns_limit_l_max 15
_diffrn_reflns_limit_l_min -15
_diffrn_reflns_number 14134
_diffrn_reflns_theta_full 24.96
_diffrn_reflns_theta_max 24.96
_diffrn_reflns_theta_min 3.22
_diffrn_source 'fine-focus sealed tube'
_diffrn_standards_number 0
_exptl_absorpt_coefficient_mu 19.419
_exptl_absorpt_correction_T_max 0.7456
_exptl_absorpt_correction_T_min 0.6474
_exptl_absorpt_correction_type multi-scan
_exptl_absorpt_process_details
;
SADABS-2014/5 (Bruker,2014/5) was used for absorption correction.
wR2(int) was 0.0886 before and 0.0774 after correction.
The Ratio of minimum to maximum transmission is 0.8683.
The \l/2 correction factor is 0.00150.
;
_exptl_crystal_density_diffrn 4.261
_exptl_crystal_density_method 'not measured'
_exptl_crystal_description block
_exptl_crystal_F_000 2279
_refine_diff_density_max 2.076
_refine_diff_density_min -1.592
_refine_diff_density_rms 0.289
_refine_ls_abs_structure_details 'Flack H D (1983), Acta Cryst. A39, 876-881'
_refine_ls_abs_structure_Flack 0.5(2)
_refine_ls_extinction_method none
_refine_ls_goodness_of_fit_ref 1.217
_refine_ls_hydrogen_treatment constr
_refine_ls_matrix_type full
_refine_ls_number_parameters 25
_refine_ls_number_reflns 308
_refine_ls_number_restraints 7
_refine_ls_restrained_S_all 1.212
_refine_ls_R_factor_all 0.0441
_refine_ls_R_factor_gt 0.0435
_refine_ls_shift/su_max 0.000
_refine_ls_shift/su_mean 0.000
_refine_ls_structure_factor_coef Fsqd
_refine_ls_weighting_details 'calc w=1/[\s^2^(Fo^2^)+(0.0240P)^2^+246.0480P] where P=(Fo^2^+2Fc^2^)/3'
_refine_ls_weighting_scheme calc
_refine_ls_wR_factor_gt 0.0965
_refine_ls_wR_factor_ref 0.0969
_reflns_number_gt 303
_reflns_number_total 308
_reflns_threshold_expression >2sigma(I)
_cod_data_source_file ja5b10000_si_003.cif
_cod_data_source_block Gd15M
_cod_database_code 4124806
_olex2_refinement_description
;
1. Fixed Uiso
 At 1.2 times of:
  All O(H) groups
2. Restrained distances
 O1-H1
 0.85 with sigma of 0.02
3. Uiso/Uaniso restraints and constraints
Uanis(O1) \\sim Ueq: with sigma of 0.005 and sigma for terminal atoms of 0.005
4. Others
 Fixed Sof: O0AA(0.165) H0AA(0.165)
5.a Riding coordinates:
 O1(H1), O0AA(H0AA)
;
_olex2_submission_special_instructions 'No special instructions were received'

loop_
_space_group_symop_id
_space_group_symop_operation_xyz
1 'x, y, z'
2 '-y, x, z'
3 '-x, -y, z'
4 'y, -x, z'
5 'x, -z, y'
6 'x, -y, -z'
7 'x, z, -y'
8 'z, y, -x'
9 '-x, y, -z'
10 '-z, y, x'
11 'z, x, y'
12 'y, z, x'
13 '-y, -z, x'
14 'z, -x, -y'
15 '-y, z, -x'
16 '-z, -x, y'
17 '-z, x, -y'
18 'y, -z, -x'
19 'y, x, -z'
20 '-y, -x, -z'
21 '-x, z, y'
22 '-x, -z, -y'
23 'z, -y, x'
24 '-z, -y, -x'
25 'x+1/2, y+1/2, z+1/2'
26 '-y+1/2, x+1/2, z+1/2'
27 '-x+1/2, -y+1/2, z+1/2'
28 'y+1/2, -x+1/2, z+1/2'
29 'x+1/2, -z+1/2, y+1/2'
30 'x+1/2, -y+1/2, -z+1/2'
31 'x+1/2, z+1/2, -y+1/2'
32 'z+1/2, y+1/2, -x+1/2'
33 '-x+1/2, y+1/2, -z+1/2'
34 '-z+1/2, y+1/2, x+1/2'
35 'z+1/2, x+1/2, y+1/2'
36 'y+1/2, z+1/2, x+1/2'
37 '-y+1/2, -z+1/2, x+1/2'
38 'z+1/2, -x+1/2, -y+1/2'
39 '-y+1/2, z+1/2, -x+1/2'
40 '-z+1/2, -x+1/2, y+1/2'
41 '-z+1/2, x+1/2, -y+1/2'
42 'y+1/2, -z+1/2, -x+1/2'
43 'y+1/2, x+1/2, -z+1/2'
44 '-y+1/2, -x+1/2, -z+1/2'
45 '-x+1/2, z+1/2, y+1/2'
46 '-x+1/2, -z+1/2, -y+1/2'
47 'z+1/2, -y+1/2, x+1/2'
48 '-z+1/2, -y+1/2, -x+1/2'

loop_
_atom_site_label
_atom_site_type_symbol
_atom_site_fract_x
_atom_site_fract_y
_atom_site_fract_z
_atom_site_U_iso_or_equiv
_atom_site_adp_type
_atom_site_occupancy
_atom_site_calc_flag
_atom_site_site_symmetry_order
_atom_site_refinement_flags_posn
_atom_site_refinement_flags_adp
_atom_site_refinement_flags_occupancy
Gd2 Gd 0.34476(6) 0.34476(6) 0.0000 0.0173(4) Uani 1 d 2 S T P
O1 O 0.5085(18) 0.3331(8) 0.1058(8) 0.018(3) Uani 1 d 1 D U .
H1 H 0.4783 0.3625 0.1577 0.021 Uiso 1 d 1 DR . .
O3 O 0.2500 0.3230(9) 0.1770(9) 0.012(4) Uani 1 d 2 S T P
C1 C 0.2500 0.2500 0.2500 0.006(6) Uani 1 d 6 S T P
O0AA O 0.5000 0.5000 0.287(3) 0.052(11) Uani 0.66 d 4 S T P
H0AA H 0.5226 0.4402 0.3066 0.062 Uiso 0.16 d 1 R . .

loop_
_atom_site_aniso_label
_atom_site_aniso_U_11
_atom_site_aniso_U_22
_atom_site_aniso_U_33
_atom_site_aniso_U_23
_atom_site_aniso_U_13
_atom_site_aniso_U_12
Gd2 0.0164(4) 0.0164(4) 0.0189(6) -0.0007(19) 0.0007(19) 0.0009(4)
O1 0.012(5) 0.019(4) 0.022(4) -0.009(3) 0.001(5) 0.000(5)
O3 0.010(8) 0.013(5) 0.013(5) -0.003(7) -0.005(5) -0.005(5)
C1 0.006(6) 0.006(6) 0.006(6) 0.001(7) 0.001(7) 0.001(7)
O0AA 0.060(18) 0.060(18) 0.04(2) 0.000 0.000 0.000

loop_
_atom_type_symbol
_atom_type_description
_atom_type_scat_dispersion_real
_atom_type_scat_dispersion_imag
_atom_type_scat_source
C C 0.0033 0.0016 'International Tables Vol C Tables 4.2.6.8 and 6.1.1.4'
H H 0.0000 0.0000 'International Tables Vol C Tables 4.2.6.8 and 6.1.1.4'
Gd Gd -0.1653 3.9035 'International Tables Vol C Tables 4.2.6.8 and 6.1.1.4'
O O 0.0106 0.0060 'International Tables Vol C Tables 4.2.6.8 and 6.1.1.4'

loop_
_geom_angle_atom_site_label_1
_geom_angle_atom_site_label_2
_geom_angle_atom_site_label_3
_geom_angle
_geom_angle_site_symmetry_1
_geom_angle_site_symmetry_3
Gd2 Gd2 Gd2 64.72(3) 37_554 39
Gd2 Gd2 Gd2 170.41(5) 39 40_554
Gd2 Gd2 Gd2 114.40(2) 37_554 40_554
Gd2 Gd2 Gd2 170.41(5) 37_554 38
Gd2 Gd2 Gd2 64.72(3) 40_554 38
Gd2 Gd2 Gd2 114.40(2) 39 38
O1 Gd2 Gd2 38.0(3) 4_565 39
O1 Gd2 Gd2 41.6(5) 48 38
O1 Gd2 Gd2 41.6(5) 37_554 37_554
O1 Gd2 Gd2 135.6(4) 48 39
O1 Gd2 Gd2 38.9(3) 19 37_554
O1 Gd2 Gd2 37.2(5) 37_554 39
O1 Gd2 Gd2 104.5(3) 4_565 38
O1 Gd2 Gd2 106.9(3) . 39
O1 Gd2 Gd2 38.9(3) . 38
O1 Gd2 Gd2 78.6(3) 19 39
O1 Gd2 Gd2 106.9(3) 19 40_554
O1 Gd2 Gd2 80.6(3) 4_565 37_554
O1 Gd2 Gd2 150.4(3) . 37_554
O1 Gd2 Gd2 151.1(3) 4_565 40_554
O1 Gd2 Gd2 80.6(3) 9_655 38
O1 Gd2 Gd2 104.5(3) 9_655 37_554
O1 Gd2 Gd2 131.7(4) 37_554 38
O1 Gd2 Gd2 131.7(4) 48 37_554
O1 Gd2 Gd2 150.4(3) 19 38
O1 Gd2 Gd2 135.6(4) 37_554 40_554
O1 Gd2 Gd2 78.6(3) . 40_554
O1 Gd2 Gd2 38.0(3) 9_655 40_554
O1 Gd2 Gd2 37.2(5) 48 40_554
O1 Gd2 Gd2 151.1(3) 9_655 39
O1 Gd2 O1 72.2(5) 9_655 48
O1 Gd2 O1 68.5(4) 4_565 19
O1 Gd2 O1 116.4(6) 4_565 9_655
O1 Gd2 O1 72.2(5) 4_565 37_554
O1 Gd2 O1 142.9(3) 48 19
O1 Gd2 O1 145.4(3) 9_655 37_554
O1 Gd2 O1 142.9(3) 37_554 .
O1 Gd2 O1 121.2(5) 48 37_554
O1 Gd2 O1 77.7(5) 9_655 19
O1 Gd2 O1 77.7(5) 4_565 .
O1 Gd2 O1 75.1(5) 37_554 19
O1 Gd2 O1 68.5(4) 9_655 .
O1 Gd2 O1 145.4(3) 4_565 48
O1 Gd2 O1 75.1(5) 48 .
O1 Gd2 O1 113.2(6) . 19
O1 Gd2 O3 152.2(4) 4_565 40_554
O1 Gd2 O3 62.4(6) 37_554 .
O1 Gd2 O3 152.2(4) 9_655 .
O1 Gd2 O3 63.0(4) 9_655 40_554
O1 Gd2 O3 122.5(4) 19 .
O1 Gd2 O3 62.4(6) 48 40_554
O1 Gd2 O3 93.6(6) 48 .
O1 Gd2 O3 93.6(6) 37_554 40_554
O1 Gd2 O3 85.0(4) . .
O1 Gd2 O3 122.5(4) . 40_554
O1 Gd2 O3 63.0(4) 4_565 .
O1 Gd2 O3 85.0(4) 19 40_554
O3 Gd2 Gd2 44.1(3) . 39
O3 Gd2 Gd2 73.2(3) . 38
O3 Gd2 Gd2 102.7(2) . 37_554
O3 Gd2 Gd2 130.5(3) 40_554 39
O3 Gd2 Gd2 44.1(3) 40_554 40_554
O3 Gd2 Gd2 73.2(3) 40_554 37_554
O3 Gd2 Gd2 102.7(2) 40_554 38
O3 Gd2 Gd2 130.5(3) . 40_554
O3 Gd2 O3 131.84(18) 40_554 .
Gd2 O1 Gd2 104.8(6) 2_655 38
Gd2 O1 Gd2 111.0(4) 2_655 .
Gd2 O1 Gd2 99.4(6) 38 .
Gd2 O3 Gd2 91.8(5) 39 .
C1 O3 Gd2 134.1(3) . .
C1 O3 Gd2 134.1(3) . 39
O3 C1 O3 120.000(1) . 12
O3 C1 O3 120.000(1) 12 11
O3 C1 O3 120.000(1) . 11

loop_
_geom_bond_atom_site_label_1
_geom_bond_atom_site_label_2
_geom_bond_distance
_geom_bond_site_symmetry_2
Gd2 Gd2 3.6715(2) 37_554
Gd2 Gd2 3.6715(2) 38
Gd2 Gd2 3.6715(2) 40_554
Gd2 Gd2 3.6715(2) 39
Gd2 O1 2.294(19) 9_655
Gd2 O1 2.294(19) 4_565
Gd2 O1 2.339(10) 48
Gd2 O1 2.339(10) 37_554
Gd2 O1 2.472(19) .
Gd2 O1 2.472(19) 19
Gd2 O3 2.557(12) .
Gd2 O3 2.557(12) 40_554
O1 Gd2 2.339(10) 38
O1 Gd2 2.294(19) 2_655
O3 Gd2 2.557(12) 39
O3 C1 1.307(17) .
C1 O3 1.307(17) 11
C1 O3 1.307(17) 12
